data_7207066
loop_
_publ_author_name
'Wang, Kai-Yao'
'Feng, Mei-Ling'
'Kong, De-Nian'
'Liang, Shi-Jing'
'Wu, Ling'
'Huang, Xiao-Ying'

_publ_section_title
;
 Layered indium chalcogenidoantimonates [Me2NH2]2In2Sb2S7-xSex (x = 0,
 2.20, 4.20, 7) with tunable band gaps and photocatalytic properties
;
_journal_issue 1
_journal_name_full CrystEngComm
_journal_page_first 90
_journal_paper_doi 10.1039/c1ce05879g
_journal_volume 14
_journal_year 2012
_chemical_formula_moiety 'In2 Sb2 Se7, 2(C2 H8 N)'
_chemical_formula_sum 'C4 H16 In2 N2 Sb2 Se7'
_chemical_formula_weight 1118.05
_chemical_name_systematic
;
?
;
_space_group_IT_number 15
_symmetry_cell_setting monoclinic
_symmetry_space_group_name_Hall '-C 2yc'
_symmetry_space_group_name_H-M 'C 1 2/c 1'
_atom_sites_solution_hydrogens geom
_atom_sites_solution_primary direct
_atom_sites_solution_secondary difmap
_audit_creation_method SHELXL-97
_cell_angle_alpha 90.00
_cell_angle_beta 123.551(9)
_cell_angle_gamma 90.00
_cell_formula_units_Z 4
_cell_length_a 20.3648(11)
_cell_length_b 7.1872(2)
_cell_length_c 17.1677(15)
_cell_measurement_reflns_used 2196
_cell_measurement_temperature 296(2)
_cell_measurement_theta_max 28.7280
_cell_measurement_theta_min 2.3953
_cell_volume 2094.1(3)
_computing_cell_refinement 'CrysAlis CCD (Oxford Diffraction, 2006)'
_computing_data_collection 'CrysAlis CCD (Oxford Diffraction, 2006)'
_computing_data_reduction 'CrysAlis RED (Oxford Diffraction, 2006)'
_computing_molecular_graphics 'DIAMOND. Version 3.0. Crystal Impact'
_computing_publication_material 'Windows Word 2003'
_computing_structure_refinement 'SHELXL-97 (Sheldrick, 1997)'
_computing_structure_solution 'SHELXS-97 (Sheldrick, 1990)'
_diffrn_ambient_temperature 296(2)
_diffrn_detector_area_resol_mean 16.2083
_diffrn_measured_fraction_theta_full 0.992
_diffrn_measured_fraction_theta_max 0.992
_diffrn_measurement_device_type 'Xcalibur, Eos'
_diffrn_measurement_method '\w scans'
_diffrn_radiation_monochromator graphite
_diffrn_radiation_source 'fine-focus sealed tube'
_diffrn_radiation_type MoK\a
_diffrn_radiation_wavelength 0.71073
_diffrn_reflns_av_R_equivalents 0.0280
_diffrn_reflns_av_sigmaI/netI 0.0485
_diffrn_reflns_limit_h_max 20
_diffrn_reflns_limit_h_min -25
_diffrn_reflns_limit_k_max 9
_diffrn_reflns_limit_k_min -8
_diffrn_reflns_limit_l_max 20
_diffrn_reflns_limit_l_min -21
_diffrn_reflns_number 3977
_diffrn_reflns_theta_full 26.55
_diffrn_reflns_theta_max 26.55
_diffrn_reflns_theta_min 2.51
_exptl_absorpt_coefficient_mu 16.879
_exptl_absorpt_correction_T_max 1.00000
_exptl_absorpt_correction_T_min 0.86342
_exptl_absorpt_correction_type multi-scan
_exptl_absorpt_process_details 'CrysAlis CCD; Oxford, 2006'
_exptl_crystal_colour red
_exptl_crystal_density_diffrn 3.546
_exptl_crystal_density_method 'not measured'
_exptl_crystal_description block
_exptl_crystal_F_000 1968
_exptl_crystal_size_max 0.08
_exptl_crystal_size_mid 0.06
_exptl_crystal_size_min 0.05
_refine_diff_density_max 0.908
_refine_diff_density_min -0.648
_refine_diff_density_rms 0.159
_refine_ls_extinction_method none
_refine_ls_goodness_of_fit_ref 1.011
_refine_ls_hydrogen_treatment constr
_refine_ls_matrix_type full
_refine_ls_number_parameters 80
_refine_ls_number_reflns 2162
_refine_ls_number_restraints 0
_refine_ls_restrained_S_all 1.011
_refine_ls_R_factor_all 0.0393
_refine_ls_R_factor_gt 0.0253
_refine_ls_shift/su_max 0.000
_refine_ls_shift/su_mean 0.000
_refine_ls_structure_factor_coef Fsqd
_refine_ls_weighting_details 'calc w=1/[\s^2^(Fo^2^)+(0.0080P)^2^+0.0000P] where P=(Fo^2^+2Fc^2^)/3'
_refine_ls_weighting_scheme calc
_refine_ls_wR_factor_gt 0.0407
_refine_ls_wR_factor_ref 0.0415
_reflns_number_gt 1604
_reflns_number_total 2162
_reflns_threshold_expression >2sigma(I)
_cod_data_source_file c1ce05879g.txt
_cod_data_source_block compound-4-KW1-40C
_cod_depositor_comments
;
The following automatic conversions were performed:
'_atom_site_symetry_multiplicity' tag replaced with
'_atom_site_symmetry_multiplicity'.

Automatic conversion script
Id: cif_correct_tags 1440 2010-10-19 06:21:57Z saulius 
;
_cod_original_cell_volume 2094.1(2)
_cod_original_sg_symbol_H-M 'C 2/c'
_cod_database_code 7207066

loop_
_symmetry_equiv_pos_as_xyz
'x, y, z'
'-x, y, -z+1/2'
'x+1/2, y+1/2, z'
'-x+1/2, y+1/2, -z+1/2'
'-x, -y, -z'
'x, -y, z-1/2'
'-x+1/2, -y+1/2, -z'
'x+1/2, -y+1/2, z-1/2'

loop_
_atom_site_label
_atom_site_type_symbol
_atom_site_fract_x
_atom_site_fract_y
_atom_site_fract_z
_atom_site_U_iso_or_equiv
_atom_site_adp_type
_atom_site_occupancy
_atom_site_symmetry_multiplicity
_atom_site_calc_flag
_atom_site_refinement_flags
Sb1 Sb 0.03443(2) 0.26840(4) 0.45243(3) 0.02494(10) Uani 1 1 d .
In1 In -0.04210(3) 0.22841(5) 0.60894(3) 0.02683(11) Uani 1 1 d .
Se1 Se 0.0000 0.43858(10) 0.7500 0.0314(2) Uani 1 2 d S
Se2 Se 0.08167(4) 0.12788(8) 0.61320(4) 0.03060(15) Uani 1 1 d .
Se3 Se 0.12137(4) 0.07109(7) 0.41784(5) 0.03318(17) Uani 1 1 d .
Se4 Se 0.13169(4) 0.54366(7) 0.52482(4) 0.03678(17) Uani 1 1 d .
N1 N 0.1948(4) 0.4275(7) 0.3506(4) 0.0640(18) Uani 1 1 d .
H1A H 0.2278 0.3804 0.4082 0.077 Uiso 1 1 calc R
H1B H 0.1463 0.4295 0.3401 0.077 Uiso 1 1 calc R
C1 C 0.1933(5) 0.2999(9) 0.2832(5) 0.067(2) Uani 1 1 d .
H1E H 0.1743 0.1806 0.2874 0.100 Uiso 1 1 calc R
H1C H 0.2455 0.2869 0.2967 0.100 Uiso 1 1 calc R
H1D H 0.1590 0.3486 0.2212 0.100 Uiso 1 1 calc R
C2 C 0.2186(4) 0.6205(9) 0.3503(6) 0.068(2) Uani 1 1 d .
H2A H 0.2209 0.6887 0.3998 0.103 Uiso 1 1 calc R
H2B H 0.1809 0.6776 0.2914 0.103 Uiso 1 1 calc R
H2C H 0.2695 0.6213 0.3595 0.103 Uiso 1 1 calc R

loop_
_atom_site_aniso_label
_atom_site_aniso_U_11
_atom_site_aniso_U_22
_atom_site_aniso_U_33
_atom_site_aniso_U_23
_atom_site_aniso_U_13
_atom_site_aniso_U_12
Sb1 0.0289(2) 0.01856(18) 0.0279(2) 0.00148(18) 0.01604(19) 0.00091(19)
In1 0.0356(3) 0.01849(19) 0.0300(2) -0.00200(19) 0.0204(2) -0.0030(2)
Se1 0.0457(6) 0.0236(4) 0.0260(5) 0.000 0.0205(5) 0.000
Se2 0.0281(4) 0.0337(3) 0.0289(4) 0.0059(3) 0.0151(3) 0.0006(3)
Se3 0.0433(4) 0.0206(3) 0.0506(4) -0.0009(3) 0.0354(4) -0.0034(3)
Se4 0.0413(4) 0.0219(3) 0.0325(4) 0.0002(3) 0.0112(3) -0.0067(3)
N1 0.061(5) 0.062(4) 0.079(5) -0.001(4) 0.045(4) -0.016(4)
C1 0.063(6) 0.092(6) 0.065(6) -0.020(5) 0.048(5) -0.012(5)
C2 0.043(5) 0.061(5) 0.092(7) 0.015(5) 0.032(5) -0.006(4)

loop_
_atom_type_symbol
_atom_type_description
_atom_type_scat_dispersion_real
_atom_type_scat_dispersion_imag
_atom_type_scat_source
C C 0.0033 0.0016 'International Tables Vol C Tables 4.2.6.8 and 6.1.1.4'
H H 0.0000 0.0000 'International Tables Vol C Tables 4.2.6.8 and 6.1.1.4'
N N 0.0061 0.0033 'International Tables Vol C Tables 4.2.6.8 and 6.1.1.4'
Se Se -0.0929 2.2259 'International Tables Vol C Tables 4.2.6.8 and 6.1.1.4'
In In -0.7276 1.3100 'International Tables Vol C Tables 4.2.6.8 and 6.1.1.4'
Sb Sb -0.5866 1.5461 'International Tables Vol C Tables 4.2.6.8 and 6.1.1.4'

loop_
_geom_angle_atom_site_label_1
_geom_angle_atom_site_label_2
_geom_angle_atom_site_label_3
_geom_angle
_geom_angle_site_symmetry_1
_geom_angle_site_symmetry_3
Se2 Sb1 Se4 92.97(2) . .
Se2 Sb1 Se3 97.68(2) . .
Se4 Sb1 Se3 95.19(2) . .
Se1 In1 Se3 120.66(2) . 5_556
Se1 In1 Se4 99.75(2) . 5_566
Se3 In1 Se4 107.86(3) 5_556 5_566
Se1 In1 Se2 109.03(2) . .
Se3 In1 Se2 106.07(2) 5_556 .
Se4 In1 Se2 113.68(2) 5_566 .
In1 Se1 In1 107.89(3) . 2_556
Sb1 Se2 In1 94.55(2) . .
In1 Se3 Sb1 93.34(2) 5_556 .
In1 Se4 Sb1 94.65(3) 5_566 .
C1 N1 C2 116.8(6) . .
C1 N1 H1A 108.1 . .
C2 N1 H1A 108.1 . .
C1 N1 H1B 108.1 . .
C2 N1 H1B 108.1 . .
H1A N1 H1B 107.3 . .
N1 C1 H1E 109.5 . .
N1 C1 H1C 109.5 . .
H1E C1 H1C 109.5 . .
N1 C1 H1D 109.5 . .
H1E C1 H1D 109.5 . .
H1C C1 H1D 109.5 . .
N1 C2 H2A 109.5 . .
N1 C2 H2B 109.5 . .
H2A C2 H2B 109.5 . .
N1 C2 H2C 109.5 . .
H2A C2 H2C 109.5 . .
H2B C2 H2C 109.5 . .

loop_
_geom_bond_atom_site_label_1
_geom_bond_atom_site_label_2
_geom_bond_distance
_geom_bond_site_symmetry_2
Sb1 Se2 2.5746(7) .
Sb1 Se4 2.5809(7) .
Sb1 Se3 2.5809(7) .
In1 Se1 2.5663(6) .
In1 Se3 2.5751(7) 5_556
In1 Se4 2.5797(8) 5_566
In1 Se2 2.5840(8) .
Se1 In1 2.5663(6) 2_556
Se3 In1 2.5751(7) 5_556
Se4 In1 2.5797(8) 5_566
N1 C1 1.463(7) .
N1 C2 1.471(7) .
N1 H1A 0.9000 .
N1 H1B 0.9000 .
C1 H1E 0.9600 .
C1 H1C 0.9600 .
C1 H1D 0.9600 .
C2 H2A 0.9600 .
C2 H2B 0.9600 .
C2 H2C 0.9600 .

loop_
_geom_hbond_atom_site_label_D
_geom_hbond_atom_site_label_H
_geom_hbond_atom_site_label_A
_geom_hbond_distance_DH
_geom_hbond_distance_HA
_geom_hbond_distance_DA
_geom_hbond_angle_DHA
_geom_hbond_site_symmetry_A
N1 H1B Se1 0.90 2.66 3.474(6) 151.0 5_566
N1 H1A Se3 0.90 2.89 3.656(7) 144.4 7_556
C2 H2B Se2 0.96 2.93 3.882(8) 173.3 6_565

loop_
_geom_torsion_atom_site_label_1
_geom_torsion_atom_site_label_2
_geom_torsion_atom_site_label_3
_geom_torsion_atom_site_label_4
_geom_torsion
_geom_torsion_site_symmetry_1
_geom_torsion_site_symmetry_4
Se3 In1 Se1 In1 39.61(2) 5_556 2_556
Se4 In1 Se1 In1 157.23(2) 5_566 2_556
Se2 In1 Se1 In1 -83.406(19) . 2_556
Se4 Sb1 Se2 In1 105.87(2) . .
Se3 Sb1 Se2 In1 -158.49(2) . .
Se1 In1 Se2 Sb1 -121.11(2) . .
Se3 In1 Se2 Sb1 107.54(2) 5_556 .
Se4 In1 Se2 Sb1 -10.82(3) 5_566 .
Se2 Sb1 Se3 In1 71.23(3) . 5_556
Se4 Sb1 Se3 In1 164.94(2) . 5_556
Se2 Sb1 Se4 In1 -149.84(2) . 5_566
Se3 Sb1 Se4 In1 112.16(2) . 5_566
